data_7245657
loop_
_publ_author_name
'Anand, Sekar'
'Rani, Muthurakku Usha'
'Kalainathan, Sivaperuman'
'Babu, Ravi Shanker'

_publ_section_title
;
 Analysis of the growth and physicochemical properties of the newly
 developed stilbazolium derivative 4-N,N-dimethylamino-4-N-methyl
 stilbazolium 2-formyl benzene sulfonate (DSFS) single crystal: an
 effective material for nonlinear optical applications
;
_journal_issue 45
_journal_name_full 'RSC Advances'
_journal_page_first 29022
_journal_page_last 29033
_journal_paper_doi 10.1039/D2RA05302K
_journal_volume 12
_journal_year 2022
_chemical_formula_moiety 'C23 H24 N2 O4 S'
_chemical_formula_sum 'C23 H24 N2 O4 S'
_chemical_formula_weight 424.50
_space_group_crystal_system triclinic
_space_group_IT_number 2
_space_group_name_Hall '-P 1'
_space_group_name_H-M_alt 'P -1'
_atom_sites_solution_hydrogens geom
_audit_creation_method SHELXL-2017/1
_audit_update_record
;
2022-02-15 deposited with the CCDC.	2022-09-16 downloaded from the CCDC.
;
_cell_angle_alpha 82.404(3)
_cell_angle_beta 88.395(3)
_cell_angle_gamma 86.109(3)
_cell_formula_units_Z 2
_cell_length_a 8.3812(7)
_cell_length_b 9.8732(8)
_cell_length_c 13.0649(11)
_cell_measurement_reflns_used 9924
_cell_measurement_temperature 300(2)
_cell_measurement_theta_max 26.50
_cell_measurement_theta_min 2.44
_cell_volume 1068.96(15)
_computing_cell_refinement 'Bruker APEX4/SAINT'
_computing_data_collection 'Bruker APEX4'
_computing_data_reduction 'Bruker APEX4/SAINT'
_computing_molecular_graphics 'Bruker SHELXTL'
_computing_publication_material 'Bruker SHELXTL'
_computing_structure_refinement 'SHELXL-2017/1 (Sheldrick, 2017)'
_computing_structure_solution 'SHELXT 2018/2 (Sheldrick, 2018)'
_diffrn_ambient_temperature 300(2)
_diffrn_measured_fraction_theta_full 0.996
_diffrn_measured_fraction_theta_max 0.994
_diffrn_measurement_device_type Bruker
_diffrn_measurement_method 'SADABS (BRUKER)'
_diffrn_radiation_type MoK\a
_diffrn_radiation_wavelength 0.71073
_diffrn_reflns_av_R_equivalents 0.0516
_diffrn_reflns_av_unetI/netI 0.0358
_diffrn_reflns_Laue_measured_fraction_full 0.996
_diffrn_reflns_Laue_measured_fraction_max 0.994
_diffrn_reflns_limit_h_max 11
_diffrn_reflns_limit_h_min -11
_diffrn_reflns_limit_k_max 13
_diffrn_reflns_limit_k_min -13
_diffrn_reflns_limit_l_max 17
_diffrn_reflns_limit_l_min -17
_diffrn_reflns_number 39473
_diffrn_reflns_point_group_measured_fraction_full 0.996
_diffrn_reflns_point_group_measured_fraction_max 0.994
_diffrn_reflns_theta_full 25.242
_diffrn_reflns_theta_max 28.376
_diffrn_reflns_theta_min 2.085
_diffrn_source 'i-mu-s microfocus source'
_exptl_absorpt_coefficient_mu 0.183
_exptl_absorpt_correction_T_max 0.7457
_exptl_absorpt_correction_T_min 0.6910
_exptl_absorpt_correction_type multi-scan
_exptl_absorpt_process_details '\f and \w scans'
_exptl_crystal_colour brown
_exptl_crystal_density_diffrn 1.319
_exptl_crystal_description block
_exptl_crystal_F_000 448
_exptl_crystal_size_max 0.210
_exptl_crystal_size_mid 0.140
_exptl_crystal_size_min 0.080
_refine_diff_density_max 0.253
_refine_diff_density_min -0.283
_refine_diff_density_rms 0.039
_refine_ls_extinction_method none
_refine_ls_goodness_of_fit_ref 1.037
_refine_ls_hydrogen_treatment constr
_refine_ls_matrix_type full
_refine_ls_number_parameters 274
_refine_ls_number_reflns 5322
_refine_ls_number_restraints 0
_refine_ls_restrained_S_all 1.037
_refine_ls_R_factor_all 0.0787
_refine_ls_R_factor_gt 0.0485
_refine_ls_shift/su_max 0.000
_refine_ls_shift/su_mean 0.000
_refine_ls_structure_factor_coef Fsqd
_refine_ls_weighting_details 'w=1/[\s^2^(Fo^2^)+(0.0463P)^2^+0.4491P] where P=(Fo^2^+2Fc^2^)/3'
_refine_ls_weighting_scheme calc
_refine_ls_wR_factor_gt 0.1119
_refine_ls_wR_factor_ref 0.1321
_reflns_Friedel_coverage 0.000
_reflns_number_gt 3754
_reflns_number_total 5322
_reflns_threshold_expression 'I > 2\s(I)'
_cod_data_source_file d2ra05302k2.cif
_cod_data_source_block ALD_0m_a
_cod_database_code 7245657
_shelx_shelxl_version_number 2017/1
_shelx_space_group_comment
;
The symmetry employed for this shelxl refinement is uniquely defined
by the following loop, which should always be used as a source of
symmetry information in preference to the above space-group names.
They are only intended as comments.
;
_shelx_estimated_absorpt_t_min 0.962
_shelx_estimated_absorpt_t_max 0.985

loop_
_space_group_symop_operation_xyz
'x, y, z'
'-x, -y, -z'

loop_
_atom_site_label
_atom_site_type_symbol
_atom_site_fract_x
_atom_site_fract_y
_atom_site_fract_z
_atom_site_U_iso_or_equiv
_atom_site_adp_type
_atom_site_occupancy
_atom_site_site_symmetry_order
_atom_site_calc_flag
_atom_site_refinement_flags_posn
_atom_site_refinement_flags_adp
_atom_site_refinement_flags_occupancy
_atom_site_disorder_assembly
_atom_site_disorder_group
S1_1 S -0.08635(5) 0.14255(5) 0.27448(4) 0.04755(15) Uani 1 1 d . . . . .
O1_1 O -0.14001(17) 0.28350(15) 0.24313(12) 0.0658(4) Uani 1 1 d . . . . .
O2_1 O 0.2662(3) 0.3084(3) 0.05233(15) 0.1178(8) Uani 1 1 d . . . . .
O3_1 O -0.15507(16) 0.08379(18) 0.37139(11) 0.0713(5) Uani 1 1 d . . . . .
O4_1 O -0.09606(17) 0.05738(15) 0.19348(11) 0.0624(4) Uani 1 1 d . . . . .
C1_1 C 0.1228(2) 0.14511(17) 0.29789(13) 0.0404(4) Uani 1 1 d . . . . .
C2_1 C 0.1778(2) 0.09406(19) 0.39526(14) 0.0449(4) Uani 1 1 d . . . . .
H2_1 H 0.106449 0.058493 0.446006 0.054 Uiso 1 1 calc R U . . .
C3_1 C 0.3376(2) 0.0955(2) 0.41762(16) 0.0529(5) Uani 1 1 d . . . . .
H3_1 H 0.373018 0.061152 0.483370 0.063 Uiso 1 1 calc R U . . .
C4_1 C 0.4446(2) 0.1473(2) 0.34359(18) 0.0599(5) Uani 1 1 d . . . . .
H4_1 H 0.552114 0.148278 0.359015 0.072 Uiso 1 1 calc R U . . .
C5_1 C 0.3915(2) 0.1976(2) 0.24648(17) 0.0584(5) Uani 1 1 d . . . . .
H5_1 H 0.464227 0.232494 0.196356 0.070 Uiso 1 1 calc R U . . .
C6_1 C 0.2306(2) 0.19748(19) 0.22164(14) 0.0469(4) Uani 1 1 d . . . . .
C7_1 C 0.1808(3) 0.2520(2) 0.11523(16) 0.0639(6) Uani 1 1 d . . . . .
H7_1 H 0.076460 0.241105 0.096948 0.077 Uiso 1 1 calc R U . . .
N1_2 N -0.01417(19) 0.67188(17) 0.26564(12) 0.0512(4) Uani 1 1 d . . . . .
N2_2 N 0.6859(2) 0.2381(2) 0.92073(14) 0.0650(5) Uani 1 1 d . . . . .
C1_2 C 0.1642(2) 0.58603(19) 0.44131(14) 0.0441(4) Uani 1 1 d . . . . .
C2_2 C 0.0875(3) 0.7162(2) 0.42291(17) 0.0582(5) Uani 1 1 d . . . . .
H2_2 H 0.095886 0.777159 0.470723 0.070 Uiso 1 1 calc R U . . .
C3_2 C 0.0003(3) 0.7563(2) 0.33640(17) 0.0613(5) Uani 1 1 d . . . . .
H3_2 H -0.049947 0.843818 0.326398 0.074 Uiso 1 1 calc R U . . .
C4_2 C 0.0547(3) 0.5447(2) 0.28160(16) 0.0576(5) Uani 1 1 d . . . . .
H4_2 H 0.041859 0.485114 0.233374 0.069 Uiso 1 1 calc R U . . .
C5_2 C 0.1431(3) 0.5006(2) 0.36683(15) 0.0548(5) Uani 1 1 d . . . . .
H5_2 H 0.190260 0.411923 0.375419 0.066 Uiso 1 1 calc R U . . .
C6_2 C 0.2542(2) 0.5465(2) 0.53486(15) 0.0491(4) Uani 1 1 d . . . . .
H6_2 H 0.258043 0.611209 0.580288 0.059 Uiso 1 1 calc R U . . .
C7_2 C 0.3320(2) 0.4251(2) 0.56114(15) 0.0498(4) Uani 1 1 d . . . . .
H7_2 H 0.327670 0.361768 0.514708 0.060 Uiso 1 1 calc R U . . .
C8_2 C 0.4227(2) 0.3805(2) 0.65388(14) 0.0476(4) Uani 1 1 d . . . . .
C9_2 C 0.4898(3) 0.2474(2) 0.67214(17) 0.0645(6) Uani 1 1 d . . . . .
H9_2 H 0.476302 0.188450 0.623561 0.077 Uiso 1 1 calc R U . . .
C10_2 C 0.5751(3) 0.1992(2) 0.75891(17) 0.0643(6) Uani 1 1 d . . . . .
H10_2 H 0.617593 0.109064 0.767776 0.077 Uiso 1 1 calc R U . . .
C11_2 C 0.5993(2) 0.2834(2) 0.83411(15) 0.0515(5) Uani 1 1 d . . . . .
C12_2 C 0.5326(2) 0.4187(2) 0.81591(16) 0.0545(5) Uani 1 1 d . . . . .
H12_2 H 0.546771 0.478248 0.863923 0.065 Uiso 1 1 calc R U . . .
C13_2 C 0.4470(2) 0.4646(2) 0.72885(15) 0.0517(5) Uani 1 1 d . . . . .
H13_2 H 0.403834 0.554614 0.719580 0.062 Uiso 1 1 calc R U . . .
C14_2 C -0.1061(3) 0.7177(3) 0.17099(17) 0.0702(6) Uani 1 1 d . . . . .
H14A_2 H -0.171211 0.646196 0.157079 0.105 Uiso 1 1 calc R U . . .
H14B_2 H -0.033492 0.738803 0.113837 0.105 Uiso 1 1 calc R U . . .
H14C_2 H -0.173218 0.797955 0.180585 0.105 Uiso 1 1 calc R U . . .
C15_2 C 0.6980(3) 0.3239(3) 1.00054(17) 0.0770(7) Uani 1 1 d . . . . .
H15A_2 H 0.756206 0.273958 1.057264 0.115 Uiso 1 1 calc R U . . .
H15B_2 H 0.592706 0.351633 1.023981 0.115 Uiso 1 1 calc R U . . .
H15C_2 H 0.753143 0.403519 0.973667 0.115 Uiso 1 1 calc R U . . .
C16_2 C 0.7343(4) 0.0936(3) 0.9447(2) 0.0845(8) Uani 1 1 d . . . . .
H16A_2 H 0.790379 0.078586 1.008716 0.127 Uiso 1 1 calc R U . . .
H16B_2 H 0.803314 0.065459 0.890451 0.127 Uiso 1 1 calc R U . . .
H16C_2 H 0.641293 0.041290 0.950841 0.127 Uiso 1 1 calc R U . . .

loop_
_atom_site_aniso_label
_atom_site_aniso_U_11
_atom_site_aniso_U_22
_atom_site_aniso_U_33
_atom_site_aniso_U_23
_atom_site_aniso_U_13
_atom_site_aniso_U_12
S1_1 0.0376(2) 0.0573(3) 0.0472(3) -0.0051(2) -0.01298(19) 0.00312(19)
O1_1 0.0579(9) 0.0597(9) 0.0784(10) -0.0101(8) -0.0250(7) 0.0173(7)
O2_1 0.1237(18) 0.162(2) 0.0613(11) 0.0322(12) -0.0063(11) -0.0540(16)
O3_1 0.0394(7) 0.1126(13) 0.0576(9) 0.0069(9) -0.0045(6) -0.0087(8)
O4_1 0.0612(9) 0.0654(9) 0.0639(9) -0.0171(7) -0.0240(7) -0.0026(7)
C1_1 0.0386(9) 0.0413(9) 0.0413(9) -0.0062(7) -0.0076(7) 0.0031(7)
C2_1 0.0407(9) 0.0505(10) 0.0419(9) -0.0021(8) -0.0078(7) 0.0024(8)
C3_1 0.0456(10) 0.0580(12) 0.0540(11) -0.0048(9) -0.0170(9) 0.0059(9)
C4_1 0.0370(10) 0.0670(13) 0.0767(15) -0.0117(11) -0.0125(10) -0.0013(9)
C5_1 0.0480(11) 0.0628(13) 0.0647(13) -0.0067(10) 0.0054(10) -0.0110(9)
C6_1 0.0512(10) 0.0448(10) 0.0445(10) -0.0048(8) -0.0032(8) -0.0026(8)
C7_1 0.0737(15) 0.0688(14) 0.0472(12) 0.0023(10) -0.0025(11) -0.0097(11)
N1_2 0.0471(9) 0.0581(10) 0.0469(9) 0.0025(8) -0.0080(7) -0.0068(7)
N2_2 0.0719(12) 0.0701(12) 0.0516(10) -0.0088(9) -0.0208(9) 0.0156(9)
C1_2 0.0408(9) 0.0463(10) 0.0444(10) -0.0032(8) -0.0025(7) -0.0025(8)
C2_2 0.0672(13) 0.0494(11) 0.0587(12) -0.0102(9) -0.0171(10) 0.0031(10)
C3_2 0.0671(13) 0.0484(11) 0.0665(14) -0.0020(10) -0.0166(11) 0.0057(10)
C4_2 0.0692(13) 0.0570(12) 0.0477(11) -0.0105(9) -0.0064(10) -0.0039(10)
C5_2 0.0647(13) 0.0477(11) 0.0510(11) -0.0060(9) -0.0065(9) 0.0046(9)
C6_2 0.0477(10) 0.0513(11) 0.0483(10) -0.0060(8) -0.0059(8) -0.0017(8)
C7_2 0.0520(11) 0.0526(11) 0.0447(10) -0.0074(8) -0.0059(8) 0.0025(9)
C8_2 0.0453(10) 0.0534(11) 0.0432(10) -0.0052(8) -0.0052(8) 0.0024(8)
C9_2 0.0804(15) 0.0591(13) 0.0546(12) -0.0166(10) -0.0200(11) 0.0160(11)
C10_2 0.0807(15) 0.0542(12) 0.0571(13) -0.0113(10) -0.0204(11) 0.0179(11)
C11_2 0.0471(10) 0.0597(12) 0.0463(10) -0.0047(9) -0.0066(8) 0.0057(9)
C12_2 0.0564(11) 0.0569(12) 0.0519(11) -0.0142(9) -0.0100(9) 0.0022(9)
C13_2 0.0512(11) 0.0487(11) 0.0545(11) -0.0055(9) -0.0088(9) 0.0026(8)
C14_2 0.0628(13) 0.0913(17) 0.0528(12) 0.0106(12) -0.0187(10) -0.0104(12)
C15_2 0.0820(17) 0.0971(19) 0.0515(13) -0.0125(12) -0.0208(12) 0.0095(14)
C16_2 0.101(2) 0.0769(17) 0.0710(16) 0.0038(13) -0.0320(14) 0.0164(14)

loop_
_atom_type_symbol
_atom_type_description
_atom_type_scat_dispersion_real
_atom_type_scat_dispersion_imag
_atom_type_scat_source
C C 0.0033 0.0016 'International Tables Vol C Tables 4.2.6.8 and 6.1.1.4'
H H 0.0000 0.0000 'International Tables Vol C Tables 4.2.6.8 and 6.1.1.4'
N N 0.0061 0.0033 'International Tables Vol C Tables 4.2.6.8 and 6.1.1.4'
O O 0.0106 0.0060 'International Tables Vol C Tables 4.2.6.8 and 6.1.1.4'
S S 0.1246 0.1234 'International Tables Vol C Tables 4.2.6.8 and 6.1.1.4'

loop_
_geom_angle_atom_site_label_1
_geom_angle_atom_site_label_2
_geom_angle_atom_site_label_3
_geom_angle
_geom_angle_site_symmetry_1
_geom_angle_site_symmetry_3
_geom_angle_publ_flag
O1_1 S1_1 O3_1 114.06(10) . . ?
O1_1 S1_1 O4_1 113.11(9) . . ?
O3_1 S1_1 O4_1 113.02(10) . . ?
O1_1 S1_1 C1_1 105.33(9) . . ?
O3_1 S1_1 C1_1 105.01(8) . . ?
O4_1 S1_1 C1_1 105.21(8) . . ?
C2_1 C1_1 C6_1 119.52(16) . . ?
C2_1 C1_1 S1_1 118.31(14) . . ?
C6_1 C1_1 S1_1 122.16(13) . . ?
C3_1 C2_1 C1_1 120.53(18) . . ?
C4_1 C3_1 C2_1 120.53(18) . . ?
C3_1 C4_1 C5_1 119.47(18) . . ?
C4_1 C5_1 C6_1 121.26(19) . . ?
C5_1 C6_1 C1_1 118.68(17) . . ?
C5_1 C6_1 C7_1 118.78(19) . . ?
C1_1 C6_1 C7_1 122.53(18) . . ?
O2_1 C7_1 C6_1 123.8(2) . . ?
C3_2 N1_2 C4_2 119.31(17) . . ?
C3_2 N1_2 C14_2 120.53(18) . . ?
C4_2 N1_2 C14_2 120.15(18) . . ?
C11_2 N2_2 C15_2 120.63(18) . . ?
C11_2 N2_2 C16_2 119.90(19) . . ?
C15_2 N2_2 C16_2 117.89(18) . . ?
C5_2 C1_2 C2_2 115.53(17) . . ?
C5_2 C1_2 C6_2 124.60(17) . . ?
C2_2 C1_2 C6_2 119.85(17) . . ?
C3_2 C2_2 C1_2 121.46(19) . . ?
N1_2 C3_2 C2_2 121.08(19) . . ?
N1_2 C4_2 C5_2 121.48(19) . . ?
C4_2 C5_2 C1_2 121.11(19) . . ?
C7_2 C6_2 C1_2 125.36(19) . . ?
C6_2 C7_2 C8_2 127.42(19) . . ?
C9_2 C8_2 C13_2 116.34(17) . . ?
C9_2 C8_2 C7_2 120.14(18) . . ?
C13_2 C8_2 C7_2 123.52(18) . . ?
C10_2 C9_2 C8_2 122.7(2) . . ?
C9_2 C10_2 C11_2 121.05(19) . . ?
N2_2 C11_2 C10_2 122.09(18) . . ?
N2_2 C11_2 C12_2 121.22(19) . . ?
C10_2 C11_2 C12_2 116.68(17) . . ?
C13_2 C12_2 C11_2 121.37(19) . . ?
C12_2 C13_2 C8_2 121.91(18) . . ?

loop_
_geom_bond_atom_site_label_1
_geom_bond_atom_site_label_2
_geom_bond_distance
_geom_bond_site_symmetry_2
_geom_bond_publ_flag
S1_1 O1_1 1.4427(15) . ?
S1_1 O3_1 1.4429(15) . ?
S1_1 O4_1 1.4432(15) . ?
S1_1 C1_1 1.7901(17) . ?
O2_1 C7_1 1.182(3) . ?
C1_1 C2_1 1.384(2) . ?
C1_1 C6_1 1.398(3) . ?
C2_1 C3_1 1.380(2) . ?
C3_1 C4_1 1.373(3) . ?
C4_1 C5_1 1.375(3) . ?
C5_1 C6_1 1.396(3) . ?
C6_1 C7_1 1.483(3) . ?
N1_2 C3_2 1.337(3) . ?
N1_2 C4_2 1.339(3) . ?
N1_2 C14_2 1.478(2) . ?
N2_2 C11_2 1.370(2) . ?
N2_2 C15_2 1.438(3) . ?
N2_2 C16_2 1.452(3) . ?
C1_2 C5_2 1.391(3) . ?
C1_2 C2_2 1.392(3) . ?
C1_2 C6_2 1.449(3) . ?
C2_2 C3_2 1.363(3) . ?
C4_2 C5_2 1.361(3) . ?
C6_2 C7_2 1.334(3) . ?
C7_2 C8_2 1.451(3) . ?
C8_2 C9_2 1.387(3) . ?
C8_2 C13_2 1.393(3) . ?
C9_2 C10_2 1.371(3) . ?
C10_2 C11_2 1.395(3) . ?
C11_2 C12_2 1.406(3) . ?
C12_2 C13_2 1.371(3) . ?
